data_4020658
loop_
_publ_author_name
'Angelica Aguilar-Aguilar'
'Annette D. Allen'
'Eduardo Pe\~na Cabrera'
'Andrei Fedorov'
'Nanyan Fu'
'Huda Henry-Riyad'
'J\"org Leuninger'
'Ulrich Schmid'
'Thomas T. Tidwell'
'Rishi Verma'

_publ_section_title
;
 Ferrocenylketene and Ferrocenyl-1,2-bisketenes:
 Direct Observation and Reactivity Measurements
;
_journal_name_full 'Journal of Organic Chemistry'
_journal_page_first 9556
_journal_page_last 9561
_journal_paper_doi 10.1021/jo0515677
_journal_volume 70
_journal_year 2005
_chemical_formula_moiety 'C17 H18 Fe O2 Si'
_chemical_formula_sum 'C17 H18 Fe O2 Si'
_chemical_formula_weight 338.25
_chemical_name_common Ferrocenyl(trimethylsilyl)cyclobutenedione
_space_group_IT_number 14
_symmetry_cell_setting monoclinic
_symmetry_space_group_name_Hall '-P 2yn'
_symmetry_space_group_name_H-M 'P 1 21/n 1'
_cell_angle_alpha 90.00
_cell_angle_beta 104.83
_cell_angle_gamma 90.00
_cell_formula_units_Z 4
_cell_length_a 6.870(1)
_cell_length_b 20.553(4)
_cell_length_c 11.365(3)
_cell_measurement_temperature 173(1)
_cell_volume 1551.3(6)
_diffrn_ambient_temperature 173(1)
_exptl_crystal_density_diffrn 1.448
_cod_depositor_comments
;
The following automatic conversions were performed:
'_symmetry_cell_setting' value 'Monoclinic' changed to 'monoclinic'
according to '/home/saulius/struct/CIF-dictionaries/cif_core.dic'
dictionary named 'cif_core.dic' version 2.4.1 from 2010-06-29.

Automatic conversion script
Id: cif_fix_enum 1527 2010-12-29 10:47:43Z saulius 
;
_cod_original_sg_symbol_H-M 'P 21/n'
_cod_database_code 4020658

loop_
_symmetry_equiv_pos_as_xyz
'x, y, z'
'-x+1/2, y+1/2, -z+1/2'
'-x, -y, -z'
'x-1/2, -y-1/2, z-1/2'

loop_
_atom_site_label
_atom_site_type_symbol
_atom_site_fract_x
_atom_site_fract_y
_atom_site_fract_z
_atom_site_U_iso_or_equiv
_atom_site_adp_type
_atom_site_occupancy
_atom_site_symmetry_multiplicity
_atom_site_calc_flag
_atom_site_refinement_flags
_atom_site_disorder_assembly
_atom_site_disorder_group
Fe Fe 0.17245(12) 0.73757(4) 0.93850(7) 0.0290(2) Uani 1 1 d . . .
Si Si 0.1301(2) 0.52533(8) 0.72614(16) 0.0367(4) Uani 1 1 d . . .
O2 O 0.2015(7) 0.4512(2) 1.0245(4) 0.0641(15) Uani 1 1 d . . .
O1 O 0.3974(7) 0.5801(2) 1.1822(4) 0.0628(15) Uani 1 1 d . . .
C1 C -0.1119(8) 0.7033(4) 0.9236(7) 0.0503(19) Uani 1 1 d . . .
H1A H -0.1584 0.6604 0.8969 0.061(5) Uiso 1 1 d R . .
C2 C -0.1167(9) 0.7553(5) 0.8494(6) 0.070(3) Uani 1 1 d . . .
H2A H -0.1692 0.7562 0.7625 0.061(5) Uiso 1 1 d R . .
C3 C -0.0379(11) 0.8085(4) 0.9194(9) 0.073(3) Uani 1 1 d . . .
H3A H -0.0252 0.8521 0.8917 0.061(5) Uiso 1 1 d R . .
C4 C 0.0209(9) 0.7878(4) 1.0402(7) 0.054(2) Uani 1 1 d . . .
H4A H 0.0820 0.8141 1.1096 0.061(5) Uiso 1 1 d R . .
C5 C -0.0239(9) 0.7214(3) 1.0420(6) 0.0434(17) Uani 1 1 d . . .
H5A H 0.0003 0.6941 1.1128 0.061(5) Uiso 1 1 d R . .
C6 C 0.3674(8) 0.6641(3) 0.9358(5) 0.0303(13) Uani 1 1 d . . .
C7 C 0.3180(7) 0.6981(3) 0.8207(5) 0.0280(13) Uani 1 1 d . . .
H7A H 0.2549 0.6795 0.7427 0.061(5) Uiso 1 1 d R . .
C8 C 0.3779(8) 0.7638(3) 0.8451(5) 0.0351(13) Uani 1 1 d . . .
H8A H 0.3607 0.7978 0.7855 0.061(5) Uiso 1 1 d R . .
C9 C 0.4634(8) 0.7701(3) 0.9710(6) 0.0438(16) Uani 1 1 d . . .
H9A H 0.5130 0.8098 1.0123 0.061(5) Uiso 1 1 d R . .
C10 C 0.4561(8) 0.7098(3) 1.0276(6) 0.0396(15) Uani 1 1 d . . .
H10A H 0.5018 0.7008 1.1131 0.061(5) Uiso 1 1 d R . .
C11 C 0.3162(8) 0.5984(3) 0.9571(5) 0.0319(14) Uani 1 1 d . . .
C12 C 0.3381(9) 0.5655(3) 1.0783(6) 0.0421(16) Uani 1 1 d . . .
C13 C 0.2432(9) 0.5060(3) 1.0013(6) 0.0461(16) Uani 1 1 d . . .
C14 C 0.2350(8) 0.5443(3) 0.8910(5) 0.0327(14) Uani 1 1 d . . .
C15 C 0.3227(9) 0.5450(3) 0.6431(5) 0.0431(16) Uani 1 1 d . . .
H15A H 0.3647 0.5904 0.6584 0.061(5) Uiso 1 1 calc R . .
H15B H 0.2656 0.5384 0.5557 0.061(5) Uiso 1 1 calc R . .
H15C H 0.4396 0.5164 0.6715 0.061(5) Uiso 1 1 calc R . .
C16 C 0.0699(10) 0.4371(3) 0.7145(6) 0.0529(18) Uani 1 1 d . . .
H16A H 0.0336 0.4240 0.6287 0.061(5) Uiso 1 1 calc R . .
H16B H -0.0433 0.4285 0.7501 0.061(5) Uiso 1 1 calc R . .
H16C H 0.1878 0.4122 0.7587 0.061(5) Uiso 1 1 calc R . .
C17 C -0.1025(9) 0.5743(3) 0.6722(6) 0.0418(16) Uani 1 1 d . . .
H17A H -0.0685 0.6207 0.6792 0.061(5) Uiso 1 1 calc R . .
H17B H -0.1961 0.5644 0.7219 0.061(5) Uiso 1 1 calc R . .
H17C H -0.1659 0.5637 0.5869 0.061(5) Uiso 1 1 calc R . .

loop_
_atom_site_aniso_label
_atom_site_aniso_U_11
_atom_site_aniso_U_22
_atom_site_aniso_U_33
_atom_site_aniso_U_23
_atom_site_aniso_U_13
_atom_site_aniso_U_12
Fe 0.0283(4) 0.0316(4) 0.0280(4) -0.0013(5) 0.0088(3) -0.0017(4)
Si 0.0401(10) 0.0235(9) 0.0449(11) 0.0007(8) 0.0080(8) -0.0011(8)
O2 0.060(3) 0.047(3) 0.088(4) 0.036(3) 0.023(3) 0.002(2)
O1 0.076(4) 0.074(4) 0.031(3) 0.008(3) 0.001(3) 0.012(3)
C1 0.030(3) 0.058(5) 0.067(5) -0.026(4) 0.021(4) -0.010(3)
C2 0.039(4) 0.135(9) 0.033(4) 0.012(6) 0.003(3) 0.008(5)
C3 0.048(5) 0.055(5) 0.130(9) 0.053(5) 0.045(5) 0.024(4)
C4 0.033(4) 0.058(5) 0.068(5) -0.037(4) 0.007(4) 0.003(3)
C5 0.037(3) 0.058(5) 0.040(4) 0.021(3) 0.019(3) 0.016(3)
C6 0.029(3) 0.032(3) 0.033(3) 0.001(3) 0.013(3) 0.001(3)
C7 0.032(3) 0.027(3) 0.025(3) 0.000(3) 0.006(3) -0.001(3)
C8 0.043(3) 0.029(3) 0.038(3) -0.002(3) 0.019(3) -0.005(3)
C9 0.027(3) 0.044(4) 0.063(5) -0.017(4) 0.017(3) -0.007(3)
C10 0.029(3) 0.054(4) 0.035(4) -0.013(3) 0.008(3) -0.006(3)
C11 0.024(3) 0.040(4) 0.034(4) 0.004(3) 0.012(3) 0.008(3)
C12 0.038(3) 0.047(4) 0.043(4) 0.019(4) 0.014(3) 0.014(3)
C13 0.037(3) 0.044(4) 0.061(5) 0.009(4) 0.019(3) 0.007(3)
C14 0.031(3) 0.024(3) 0.042(4) 0.009(3) 0.007(3) 0.004(3)
C15 0.055(4) 0.036(4) 0.038(4) -0.002(3) 0.012(3) 0.001(3)
C16 0.064(5) 0.028(4) 0.067(5) -0.007(4) 0.017(4) -0.004(3)
C17 0.041(4) 0.043(4) 0.038(4) -0.005(3) 0.004(3) 0.001(3)

loop_
_geom_bond_atom_site_label_1
_geom_bond_atom_site_label_2
_geom_bond_distance
_geom_bond_site_symmetry_2
_geom_bond_publ_flag
Fe C2 2.019(6) . ?
Fe C6 2.024(5) . ?
Fe C3 2.025(7) . ?
Fe C4 2.025(6) . ?
Fe C5 2.031(5) . ?
Fe C10 2.034(6) . ?
Fe C7 2.034(5) . ?
Fe C1 2.043(6) . ?
Fe C8 2.043(5) . ?
Fe C9 2.049(5) . ?
Si C15 1.855(5) . ?
Si C17 1.855(6) . ?
Si C16 1.857(6) . ?
Si C14 1.868(6) . ?
O2 C13 1.208(7) . ?
O1 C12 1.185(7) . ?
C1 C2 1.358(9) . ?
C1 C5 1.378(8) . ?
C2 C3 1.379(10) . ?
C3 C4 1.394(9) . ?
C4 C5 1.401(9) . ?
C6 C10 1.421(7) . ?
C6 C11 1.430(7) . ?
C6 C7 1.446(7) . ?
C7 C8 1.419(7) . ?
C8 C9 1.406(8) . ?
C9 C10 1.403(8) . ?
C11 C14 1.378(7) . ?
C11 C12 1.507(8) . ?
C12 C13 1.548(9) . ?
C13 C14 1.469(8) . ?
